data_7703061
loop_
_publ_author_name
'Miao, Zhaohong'
'Yang, Yun'
'Wei, Zhonglei'
'Yang, Zhihua'
'Pan, Shilie'

_publ_section_title
;
 Effect of anion dimensionality on optical properties: the <sub>\\infty
 </sub>[B<sub>7</sub>O<sub>10</sub>(OH)<sub>2</sub>] layer in
 CsB<sub>7</sub>O<sub>10</sub>(OH)<sub>2</sub>vs. the <sub>\\infty
 </sub>[B<sub>7</sub>O<sub>12</sub>] framework in
 CsBaB<sub>7</sub>O<sub>12</sub>.
;
_journal_issue 4
_journal_name_full 'Dalton transactions (Cambridge, England : 2003)'
_journal_page_first 1292
_journal_page_last 1299
_journal_paper_doi 10.1039/c9dt04539b
_journal_volume 49
_journal_year 2020
_chemical_formula_moiety 'B7 Ba Cs O12'
_chemical_formula_sum 'B7 Ba Cs O12'
_chemical_formula_weight 537.99
_space_group_crystal_system monoclinic
_space_group_IT_number 14
_space_group_name_Hall '-P 2ybc'
_space_group_name_H-M_alt 'P 1 21/c 1'
_symmetry_Int_Tables_number 14
_audit_creation_date 2019-05-05
_audit_creation_method
;
Olex2 1.2
(compiled 2018.05.29 svn.r3508 for OlexSys, GUI svn.r5506)
;
_audit_update_record
;
2019-05-08 deposited with the CCDC.	2019-12-23 downloaded from the CCDC.
;
_cell_angle_alpha 90
_cell_angle_beta 112.502(2)
_cell_angle_gamma 90
_cell_formula_units_Z 4
_cell_length_a 10.6012(4)
_cell_length_b 8.6819(4)
_cell_length_c 12.6458(5)
_cell_measurement_reflns_used 2175
_cell_measurement_temperature 296(2)
_cell_measurement_theta_max 27.483
_cell_measurement_theta_min 2.923
_cell_volume 1075.29(8)
_computing_cell_refinement 'SAINT V8.38A (?, 2016)'
_computing_data_collection 'Bruker SMART'
_computing_data_reduction 'SAINT V8.38A (?, 2016)'
_computing_molecular_graphics 'Olex2 (Dolomanov et al., 2009)'
_computing_publication_material 'Olex2 (Dolomanov et al., 2009)'
_computing_structure_refinement 'olex2.refine (Bourhis et al., 2015)'
_computing_structure_solution 'Bruker SHELXTL'
_diffrn_ambient_temperature 296.15
_diffrn_measured_fraction_theta_full 0.9996
_diffrn_measured_fraction_theta_max 0.9996
_diffrn_measurement_device_type 'CCD area detector'
_diffrn_measurement_method 'phi and omega scans'
_diffrn_radiation_monochromator graphite
_diffrn_radiation_type 'Mo K\a'
_diffrn_radiation_wavelength 0.71073
_diffrn_reflns_av_R_equivalents 0.0351
_diffrn_reflns_av_unetI/netI 0.0373
_diffrn_reflns_limit_h_max 13
_diffrn_reflns_limit_h_min -13
_diffrn_reflns_limit_k_max 11
_diffrn_reflns_limit_k_min -9
_diffrn_reflns_limit_l_max 16
_diffrn_reflns_limit_l_min -16
_diffrn_reflns_number 9527
_diffrn_reflns_theta_full 27.4995
_diffrn_reflns_theta_max 27.50
_diffrn_reflns_theta_min 2.08
_exptl_absorpt_coefficient_mu 7.092
_exptl_absorpt_correction_T_max 0.7456
_exptl_absorpt_correction_T_min 0.6468
_exptl_absorpt_correction_type multi-scan
_exptl_absorpt_process_details
'SADABS-2016/2 (Bruker,2016/2) was used for absorption correction. wR2(int) was 0.0680 before and 0.0430 after correction. The Ratio of minimum to maximum transmission is 0.8675. The \l/2 correction factor is Not present.'
_exptl_crystal_colour colourless
_exptl_crystal_colour_primary colourless
_exptl_crystal_density_diffrn 3.3224
_exptl_crystal_description block
_exptl_crystal_F_000 966.9784
_exptl_crystal_size_max 0.097
_exptl_crystal_size_mid 0.085
_exptl_crystal_size_min 0.055
_refine_diff_density_max 1.0748
_refine_diff_density_min -1.0592
_refine_diff_density_rms 0.2718
_refine_ls_d_res_high 0.7696
_refine_ls_d_res_low 9.7941
_refine_ls_extinction_expression Fc^*^=kFc[1+0.001xFc^2^\l^3^/sin(2\q)]^-1/4^
_refine_ls_goodness_of_fit_ref 1.0058
_refine_ls_hydrogen_treatment undef
_refine_ls_matrix_type full
_refine_ls_number_constraints 0
_refine_ls_number_parameters 191
_refine_ls_number_reflns 2476
_refine_ls_number_restraints 6
_refine_ls_restrained_S_all 1.0045
_refine_ls_R_factor_all 0.0461
_refine_ls_R_factor_gt 0.0286
_refine_ls_shift/su_max 0.0001
_refine_ls_shift/su_mean 0.0000
_refine_ls_structure_factor_coef Fsqd
_refine_ls_weighting_details 'w=1/[\s^2^(Fo^2^)+(0.0198P)^2^+1.3022P] where P=(Fo^2^+2Fc^2^)/3'
_refine_ls_weighting_scheme calc
_refine_ls_wR_factor_gt 0.0529
_refine_ls_wR_factor_ref 0.0584
_reflns_Friedel_coverage 0.0
_reflns_limit_h_max 12
_reflns_limit_h_min -13
_reflns_limit_k_max 11
_reflns_limit_k_min 0
_reflns_limit_l_max 16
_reflns_limit_l_min 0
_reflns_number_gt 1782
_reflns_number_total 2476
_reflns_threshold_expression I>=2u(I)
_cod_data_source_file c9dt04539b2.cif
_cod_data_source_block eee
_cod_depositor_comments 'Adding full bibliography for 7703061--7703062.cif.'
_cod_database_code 7703061
_olex2_refinement_description
;
1. Uiso/Uaniso restraints and constraints
Uanis(B6) \\sim Ueq: with sigma of 0.001 and sigma for terminal atoms of 0.002
;
_olex2_submission_special_instructions 'No special instructions were received'

loop_
_space_group_symop_id
_space_group_symop_operation_xyz
1 x,y,z
2 -x,y+1/2,-z+1/2
3 -x,-y,-z
4 x,-y-1/2,z-1/2

loop_
_atom_site_label
_atom_site_type_symbol
_atom_site_fract_x
_atom_site_fract_y
_atom_site_fract_z
_atom_site_U_iso_or_equiv
_atom_site_adp_type
_atom_site_occupancy
_atom_site_refinement_flags_adp
Ba1 Ba 0.47745(3) 0.25516(3) 0.11217(2) 0.01545(10) Uani 1.000000 .
Cs1 Cs 0.01362(3) 0.25581(4) -0.00188(3) 0.02224(11) Uani 1.000000 .
B1 B -0.2533(5) 0.4641(6) 0.0503(4) 0.0120(11) Uani 1.000000 .
B2 B 0.2992(5) 0.5573(6) 0.1648(4) 0.0101(11) Uani 1.000000 .
B3 B 0.3996(5) 0.1242(6) -0.1713(4) 0.0114(11) Uani 1.000000 .
B4 B 0.2866(5) 0.1215(6) 0.2961(5) 0.0142(12) Uani 1.000000 .
B5 B 0.1798(5) 0.4899(6) 0.2942(5) 0.0118(11) Uani 1.000000 .
B6 B -0.3719(5) 0.2427(6) -0.0643(4) 0.0097(10) Uani 1.000000 U
B7 B 0.0692(6) 0.0086(6) 0.2596(5) 0.0117(11) Uani 1.000000 .
O1 O -0.0629(3) -0.0070(4) 0.1806(3) 0.0151(7) Uani 1.000000 .
O2 O 0.1595(3) 0.0737(4) 0.2177(3) 0.0164(7) Uani 1.000000 .
O3 O 0.2898(3) 0.0851(4) -0.1290(3) 0.0133(7) Uani 1.000000 .
O4 O 0.5244(3) 0.1450(3) -0.0714(3) 0.0111(7) Uani 1.000000 .
O5 O 0.3537(3) 0.2288(3) 0.2606(3) 0.0115(7) Uani 1.000000 .
O6 O 0.4185(3) 0.4906(3) 0.2549(3) 0.0105(7) Uani 1.000000 .
O7 O 0.2674(3) 0.4735(3) 0.0586(3) 0.0128(7) Uani 1.000000 .
O8 O 0.1804(3) 0.5583(4) 0.1991(3) 0.0137(7) Uani 1.000000 .
O9 O -0.1084(3) 0.4656(3) 0.1312(3) 0.0125(7) Uani 1.000000 .
O10 O -0.3367(3) 0.5620(4) 0.0968(3) 0.0173(8) Uani 1.000000 .
O11 O -0.3063(3) 0.3074(4) 0.0416(2) 0.0125(7) Uani 1.000000 .
O12 O -0.3369(3) 0.2790(3) -0.1537(3) 0.0107(7) Uani 1.000000 .

loop_
_atom_site_aniso_label
_atom_site_aniso_U_11
_atom_site_aniso_U_22
_atom_site_aniso_U_33
_atom_site_aniso_U_12
_atom_site_aniso_U_13
_atom_site_aniso_U_23
Ba1 0.01469(16) 0.02196(17) 0.01189(15) 0.00527(14) 0.00754(12) 0.00402(13)
Cs1 0.02306(19) 0.02310(19) 0.01949(18) 0.00456(15) 0.00697(14) 0.00389(15)
B1 0.007(3) 0.019(3) 0.012(3) -0.002(2) 0.006(2) -0.001(2)
B2 0.007(3) 0.011(3) 0.011(3) -0.001(2) 0.003(2) 0.002(2)
B3 0.007(3) 0.013(3) 0.012(3) 0.003(2) 0.002(2) 0.001(2)
B4 0.010(3) 0.016(3) 0.017(3) 0.000(2) 0.006(2) 0.001(2)
B5 0.007(3) 0.013(3) 0.010(3) 0.001(2) -0.003(2) -0.005(2)
B6 0.0091(12) 0.0099(12) 0.0099(12) 0.0007(5) 0.0033(5) -0.0001(5)
B7 0.014(3) 0.011(3) 0.009(3) -0.001(2) 0.003(2) -0.001(2)
O1 0.0085(18) 0.027(2) 0.0099(17) -0.0035(14) 0.0037(14) -0.0041(14)
O2 0.0123(18) 0.027(2) 0.0081(17) -0.0089(15) 0.0016(14) 0.0017(15)
O3 0.0125(18) 0.0167(18) 0.0120(17) -0.0031(14) 0.0060(14) -0.0028(14)
O4 0.0087(17) 0.0129(17) 0.0116(17) -0.0033(13) 0.0038(13) 0.0001(14)
O5 0.0118(17) 0.0108(17) 0.0134(16) -0.0016(13) 0.0064(13) -0.0004(13)
O6 0.0084(17) 0.0124(16) 0.0097(16) 0.0005(13) 0.0023(13) 0.0033(13)
O7 0.0162(18) 0.0111(16) 0.0090(17) -0.0041(13) 0.0026(14) -0.0022(13)
O8 0.0084(17) 0.0206(18) 0.0139(17) 0.0025(14) 0.0064(14) 0.0068(15)
O9 0.0039(16) 0.0184(17) 0.0133(18) -0.0016(13) 0.0012(14) -0.0037(14)
O10 0.0087(17) 0.0263(19) 0.0138(18) 0.0050(15) 0.0009(14) -0.0066(15)
O11 0.0121(17) 0.0144(16) 0.0090(16) -0.0075(14) 0.0017(13) 0.0011(13)
O12 0.0121(17) 0.0093(16) 0.0117(16) -0.0005(13) 0.0056(13) -0.0007(13)

loop_
_atom_type_symbol
_atom_type_scat_dispersion_real
_atom_type_scat_dispersion_imag
_atom_type_scat_Cromer_Mann_a1
_atom_type_scat_Cromer_Mann_a2
_atom_type_scat_Cromer_Mann_a3
_atom_type_scat_Cromer_Mann_a4
_atom_type_scat_Cromer_Mann_b1
_atom_type_scat_Cromer_Mann_b2
_atom_type_scat_Cromer_Mann_b3
_atom_type_scat_Cromer_Mann_b4
_atom_type_scat_Cromer_Mann_c
_atom_type_scat_source
_atom_type_scat_dispersion_source
Cs -0.25336 2.18958 20.38920 19.10620 10.66200 1.49530 3.56900 0.31070 24.38790 213.90401 3.33520007133 'International Tables Volume C Table 6.1.1.4 (pp. 500-502)' 'Henke, Gullikson and Davis, At. Data and Nucl. Data Tables, 1993, 54, 2'
B 0.00141 0.00067 2.05450 1.33260 1.09790 0.70680 23.21850 1.02100 60.34980 0.14030 -0.193200007081 'International Tables Volume C Table 6.1.1.4 (pp. 500-502)' 'Henke, Gullikson and Davis, At. Data and Nucl. Data Tables, 1993, 54, 2'
Ba -0.15704 2.40393 20.33610 19.29700 10.88800 2.69590 3.21600 0.27560 20.20730 167.20200 2.77309989929 'International Tables Volume C Table 6.1.1.4 (pp. 500-502)' 'Henke, Gullikson and Davis, At. Data and Nucl. Data Tables, 1993, 54, 2'
O 0.01158 0.00611 3.04850 2.28680 1.54630 0.86700 13.27710 5.70110 0.32390 32.90890 0.250800013542 'International Tables Volume C Table 6.1.1.4 (pp. 500-502)' 'Henke, Gullikson and Davis, At. Data and Nucl. Data Tables, 1993, 54, 2'

loop_
_geom_angle_atom_site_label_1
_geom_angle_atom_site_label_2
_geom_angle_atom_site_label_3
_geom_angle
_geom_angle_site_symmetry_1
_geom_angle_site_symmetry_3
B3 Ba1 B2 77.74(12) 4_566 2_645
B6 Ba1 B2 100.81(12) 1_655 2_645
B6 Ba1 B3 158.93(13) 1_655 4_566
O3 Ba1 B2 121.92(10) . 2_645
O3 Ba1 B3 130.89(10) . 4_566
O3 Ba1 B6 67.93(10) . 1_655
O4 Ba1 B2 103.57(11) . 2_645
O4 Ba1 B3 175.96(11) . 4_566
O4 Ba1 B6 24.95(10) . 1_655
O4 Ba1 O3 45.17(8) . .
O5 Ba1 B2 75.31(10) . 2_645
O5 Ba1 B3 26.59(10) . 4_566
O5 Ba1 B6 173.15(11) . 1_655
O5 Ba1 O3 109.09(8) . .
O5 Ba1 O4 149.78(9) . .
O6 Ba1 B2 25.23(10) 2_645 2_645
O6 Ba1 B2 94.96(10) . 2_645
O6 Ba1 B3 25.54(10) . 4_566
O6 Ba1 B3 85.93(11) 2_645 4_566
O6 Ba1 B6 101.71(11) 2_645 1_655
O6 Ba1 B6 136.78(11) . 1_655
O6 Ba1 O3 98.49(8) 2_645 .
O6 Ba1 O3 133.24(8) . .
O6 Ba1 O4 156.20(8) . .
O6 Ba1 O4 93.72(9) 2_645 .
O6 Ba1 O5 49.84(8) . .
O6 Ba1 O5 72.33(9) 2_645 .
O7 Ba1 B2 141.65(10) . 2_645
O7 Ba1 B3 63.91(11) . 4_566
O7 Ba1 B6 114.59(11) . 1_655
O7 Ba1 O3 86.38(8) . .
O7 Ba1 O4 114.73(9) . .
O7 Ba1 O5 70.75(9) . .
O7 Ba1 O6 142.26(8) . 2_645
O7 Ba1 O6 49.01(8) . .
O10 Ba1 B2 166.94(10) 3_565 2_645
O10 Ba1 B3 111.64(11) 3_565 4_566
O10 Ba1 B6 67.08(11) 3_565 1_655
O10 Ba1 O3 59.43(8) 3_565 .
O10 Ba1 O4 67.72(9) 3_565 .
O10 Ba1 O5 117.23(8) 3_565 .
O10 Ba1 O6 91.27(8) 3_565 .
O10 Ba1 O6 157.41(9) 3_565 2_645
O10 Ba1 O7 48.49(8) 3_565 .
O11 Ba1 B2 87.16(10) 1_655 2_645
O11 Ba1 B3 134.86(11) 1_655 4_566
O11 Ba1 B6 25.26(11) 1_655 1_655
O11 Ba1 O3 93.18(8) 1_655 .
O11 Ba1 O4 49.18(9) 1_655 .
O11 Ba1 O5 156.64(9) 1_655 .
O11 Ba1 O6 118.33(8) 1_655 .
O11 Ba1 O6 98.12(9) 1_655 2_645
O11 Ba1 O7 119.06(9) 1_655 .
O11 Ba1 O10 79.78(8) 1_655 3_565
O12 Ba1 B2 26.18(10) 4_666 2_645
O12 Ba1 B3 58.07(11) 4_666 4_566
O12 Ba1 B6 112.74(10) 4_666 1_655
O12 Ba1 O3 147.38(8) 4_666 .
O12 Ba1 O4 124.37(8) 4_666 .
O12 Ba1 O5 66.15(9) 4_666 .
O12 Ba1 O6 70.30(8) 4_666 .
O12 Ba1 O6 48.90(8) 4_666 2_645
O12 Ba1 O7 119.07(8) 4_666 .
O12 Ba1 O10 152.83(9) 4_666 3_565
O12 Ba1 O11 91.35(8) 4_666 1_655
O2 Cs1 O1 97.21(8) . 3
O7 Cs1 O1 102.42(8) . 3
O7 Cs1 O2 90.09(8) . .
O8 Cs1 O1 91.16(8) 3_565 3
O8 Cs1 O2 167.31(8) 3_565 .
O8 Cs1 O7 97.42(8) 3_565 .
O9 Cs1 O1 88.99(8) 3_565 3
O9 Cs1 O1 165.49(7) . 3
O9 Cs1 O2 88.96(8) . .
O9 Cs1 O2 133.57(8) 3_565 .
O9 Cs1 O7 90.64(8) . .
O9 Cs1 O7 43.93(8) 3_565 .
O9 Cs1 O8 55.75(7) 3_565 3_565
O9 Cs1 O8 80.78(8) . 3_565
O12 Cs1 O1 94.32(7) . 3
O12 Cs1 O2 126.51(7) . .
O12 Cs1 O7 137.46(7) . .
O12 Cs1 O8 42.84(7) . 3_565
O12 Cs1 O9 98.55(7) . 3_565
O12 Cs1 O9 71.56(7) . .
O9 B1 O7 111.1(4) . 3_565
O10 B1 O7 107.6(4) . 3_565
O10 B1 O9 109.6(4) . .
O11 B1 O7 112.6(4) . 3_565
O11 B1 O9 109.0(4) . .
O11 B1 O10 106.9(4) . .
O6 B2 Ba1 55.2(2) . 2_655
O7 B2 Ba1 150.4(3) . 2_655
O7 B2 O6 110.4(4) . .
O8 B2 Ba1 98.9(3) . 2_655
O8 B2 O6 110.7(4) . .
O8 B2 O7 110.7(4) . .
O12 B2 Ba1 57.9(2) 3_565 2_655
O12 B2 O6 105.5(4) 3_565 .
O12 B2 O7 111.5(4) 3_565 .
O12 B2 O8 108.0(4) 3_565 .
O3 B3 Ba1 147.3(3) . 4_565
O4 B3 Ba1 104.3(3) . 4_565
O4 B3 O3 107.0(4) . .
O5 B3 Ba1 52.47(19) 4_565 4_565
O5 B3 O3 105.7(3) 4_565 .
O5 B3 O4 112.2(4) 4_565 .
O6 B3 Ba1 62.6(2) 4_565 4_565
O6 B3 O3 113.5(4) 4_565 .
O6 B3 O4 110.2(4) 4_565 .
O6 B3 O5 108.1(4) 4_565 4_565
O5 B4 O2 117.3(4) . .
O10 B4 O2 119.9(4) 2_545 .
O10 B4 O5 122.8(4) 2_545 .
O3 B5 O1 116.1(4) 4_566 2
O8 B5 O1 120.4(4) . 2
O8 B5 O3 123.5(4) . 4_566
O4 B6 Ba1 57.5(2) 1_455 1_455
O11 B6 Ba1 60.5(2) . 1_455
O11 B6 O4 114.4(4) . 1_455
O12 B6 Ba1 160.3(3) . 1_455
O12 B6 O4 124.1(4) . 1_455
O12 B6 O11 121.4(4) . .
O2 B7 O1 115.0(4) . .
O9 B7 O1 123.4(4) 2_545 .
O9 B7 O2 121.7(4) 2_545 .
B5 O1 Cs1 122.0(3) 2_545 3
B7 O1 Cs1 100.2(3) . 3
B7 O1 B5 125.5(4) . 2_545
B4 O2 Cs1 120.5(3) . .
B7 O2 Cs1 112.2(3) . .
B7 O2 B4 118.2(4) . .
B3 O3 Ba1 87.3(2) . .
B5 O3 Ba1 157.5(3) 4_565 .
B5 O3 B3 115.2(4) 4_565 .
B3 O4 Ba1 112.5(2) . .
B6 O4 Ba1 97.5(2) 1_655 .
B6 O4 B3 125.4(4) 1_655 .
B3 O5 Ba1 100.9(2) 4_566 .
B4 O5 Ba1 138.9(3) . .
B4 O5 B3 119.3(4) . 4_566
B2 O6 Ba1 96.9(2) . .
B2 O6 Ba1 99.6(2) . 2_655
B3 O6 Ba1 91.8(2) 4_566 .
B3 O6 Ba1 107.4(3) 4_566 2_655
B3 O6 B2 119.3(3) 4_566 .
Cs1 O7 Ba1 100.35(9) . .
B1 O7 Ba1 105.6(3) 3_565 .
B1 O7 Cs1 103.2(3) 3_565 .
B2 O7 Ba1 103.6(3) . .
B2 O7 Cs1 113.7(2) . .
B2 O7 B1 127.0(4) . 3_565
B2 O8 Cs1 98.5(2) . 3_565
B5 O8 Cs1 137.7(3) . 3_565
B5 O8 B2 123.8(4) . .
B1 O9 Cs1 99.1(2) . .
B1 O9 Cs1 95.5(2) . 3_565
B7 O9 Cs1 134.5(3) 2 .
B7 O9 Cs1 106.0(3) 2 3_565
B7 O9 B1 123.1(4) 2 .
B1 O10 Ba1 97.2(3) . 3_565
B4 O10 Ba1 124.1(3) 2 3_565
B4 O10 B1 123.0(4) 2 .
B1 O11 Ba1 117.8(3) . 1_455
B6 O11 Ba1 94.3(2) . 1_455
B6 O11 B1 119.4(4) . .
Cs1 O12 Ba1 136.78(10) . 4_465
B2 O12 Ba1 95.9(2) 3_565 4_465
B2 O12 Cs1 80.7(2) 3_565 .
B6 O12 Ba1 122.5(3) . 4_465
B6 O12 Cs1 95.9(3) . .
B6 O12 B2 117.8(3) . 3_565

loop_
_geom_bond_atom_site_label_1
_geom_bond_atom_site_label_2
_geom_bond_distance
_geom_bond_site_symmetry_2
Ba1 B2 3.377(5) 2_645
Ba1 B3 3.318(5) 4_566
Ba1 B6 3.205(5) 1_655
Ba1 O3 3.286(3) .
Ba1 O4 2.727(3) .
Ba1 O5 2.680(3) .
Ba1 O6 2.948(3) .
Ba1 O6 2.811(3) 2_645
Ba1 O7 2.802(3) .
Ba1 O10 2.951(3) 3_565
Ba1 O11 2.797(3) 1_655
Ba1 O12 2.875(3) 4_666
Cs1 O1 3.309(3) 3
Cs1 O2 3.052(3) .
Cs1 O7 3.134(3) .
Cs1 O8 3.022(3) 3_565
Cs1 O9 3.080(3) .
Cs1 O9 3.285(3) 3_565
Cs1 O12 3.475(3) .
B1 O7 1.433(6) 3_565
B1 O9 1.484(6) .
B1 O10 1.499(6) .
B1 O11 1.461(6) .
B2 O6 1.460(6) .
B2 O7 1.449(6) .
B2 O8 1.481(6) .
B2 O12 1.498(6) 3_565
B3 O3 1.493(6) .
B3 O4 1.449(6) .
B3 O5 1.512(6) 4_565
B3 O6 1.431(6) 4_565
B4 O2 1.396(6) .
B4 O5 1.349(6) .
B4 O10 1.354(6) 2_545
B5 O1 1.392(6) 2
B5 O3 1.364(6) 4_566
B5 O8 1.343(6) .
B6 O4 1.364(6) 1_455
B6 O11 1.372(6) .
B6 O12 1.354(5) .
B7 O1 1.381(6) .
B7 O2 1.381(6) .
B7 O9 1.334(6) 2_545

loop_
_restr_u_iso_atom_site_label
_restr_u_iso_weight_param
B6 0.0010
